data_9012389
loop_
_publ_author_name
'Mayer, H. W.'
'Bhatt, Y. C.'
'Schubert, K.'

_publ_section_title
;
 Kristallstrukturen von Pd2PbBi und Pd4PbBi3
;
_journal_name_full 'Journal of the Less-Common Metals'
_journal_page_first 1
_journal_page_last 9
_journal_paper_doi 10.1016/0022-5088(79)90189-9
_journal_volume 66
_journal_year 1979
_chemical_compound_source Synthetic
_chemical_formula_sum 'Bi Pb Pd2'
_chemical_name_mineral Polarite
_space_group_IT_number 36
_symmetry_space_group_name_Hall 'C 2c -2c'
_symmetry_space_group_name_H-M 'C c m 21'
_cell_angle_alpha 90
_cell_angle_beta 90
_cell_angle_gamma 90
_cell_length_a 7.150
_cell_length_b 8.681
_cell_length_c 10.535
_cell_formula_units_Z 8
_cell_volume 653.898
_database_code_amcsd 0014143
_exptl_crystal_density_diffrn 12.779
_cod_original_formula_sum 'Pd2 Pb Bi'
_cod_database_code 9012389

loop_
_space_group_symop_operation_xyz
x,y,z
1/2+x,1/2+y,z
-x,y,1/2+z
1/2-x,1/2+y,1/2+z
x,-y,z
1/2+x,1/2-y,z
-x,-y,1/2+z
1/2-x,1/2-y,1/2+z

loop_
_atom_site_aniso_label
_atom_site_aniso_U_11
_atom_site_aniso_U_22
_atom_site_aniso_U_33
_atom_site_aniso_U_12
_atom_site_aniso_U_13
_atom_site_aniso_U_23
Pdb 0.16316 0.03818 0.20241 0.00000 -0.01145 0.00463
Pbb 0.01813 0.14889 0.11808 0.00000 0.00000 0.00000
Pba 0.02331 0.13744 0.11808 0.00000 0.01145 0.00000
Bib 0.01813 0.00000 0.03936 -0.00314 -0.00763 0.00463

loop_
_atom_site_label
_atom_site_fract_x
_atom_site_fract_y
_atom_site_fract_z
Pda1 0.08200 0.00000 0.26900
Pda2 0.67300 0.00000 0.26400
Pdb 0.11900 0.25600 0.43700
Pbb 0.12000 0.00000 0.00000
Pba 0.63800 0.00000 0.98900
Bib 0.12200 0.27630 0.71000

loop_
_cod_related_entry_id
_cod_related_entry_database
_cod_related_entry_code
1 AMCSD 0014143
